data_4504680
loop_
_publ_author_name
'Zhang, Jie-Peng'
'Lin, Yan-Yong'
'Huang, Xiao-Chun'
'Chen, Xiao-Ming'

_publ_section_title
;
 From One- to Three-Dimensional Architectures:&#x2009; Supramolecular
 Isomerism of Copper(I) 3,5-Di(4-pyridyl)-1,2,4-triazolate Involving in
 Situ Ligand Synthesis
;
_journal_issue 2
_journal_name_full 'Crystal Growth &amp; Design'
_journal_page_first 519
_journal_paper_doi 10.1021/cg050453l
_journal_volume 6
_journal_year 2006
_chemical_formula_sum 'C12 H8 Cu N5'
_chemical_formula_weight 285.77
_chemical_name_systematic
; 
 ? 
;
_space_group_IT_number 9
_symmetry_cell_setting monoclinic
_symmetry_space_group_name_Hall 'C -2yc'
_symmetry_space_group_name_H-M 'C 1 c 1'
_atom_sites_solution_hydrogens geom
_atom_sites_solution_primary direct
_atom_sites_solution_secondary difmap
_audit_creation_method SHELXL-97
_cell_angle_alpha 90.00
_cell_angle_beta 113.0250(10)
_cell_angle_gamma 90.00
_cell_formula_units_Z 8
_cell_length_a 9.4278(5)
_cell_length_b 24.7779(14)
_cell_length_c 10.6761(6)
_cell_measurement_temperature 293(2)
_cell_volume 2295.3(2)
_computing_cell_refinement SAINT
_computing_data_collection SMART
_computing_data_reduction SAINT
_computing_structure_refinement 'SHELXL-97 (Sheldrick, 1997)'
_computing_structure_solution 'SHELXS-97 (Sheldrick, 1990)'
_diffrn_ambient_temperature 293(2)
_diffrn_measured_fraction_theta_full 0.953
_diffrn_measured_fraction_theta_max 0.953
_diffrn_measurement_device_type 'Bruker APEX CCD'
_diffrn_measurement_method '/w scan'
_diffrn_radiation_monochromator graphite
_diffrn_radiation_source 'fine-focus sealed tube'
_diffrn_radiation_type MoK\a
_diffrn_radiation_wavelength 0.71073
_diffrn_reflns_av_R_equivalents 0.0155
_diffrn_reflns_av_sigmaI/netI 0.0443
_diffrn_reflns_limit_h_max 11
_diffrn_reflns_limit_h_min -11
_diffrn_reflns_limit_k_max 29
_diffrn_reflns_limit_k_min -31
_diffrn_reflns_limit_l_max 13
_diffrn_reflns_limit_l_min -13
_diffrn_reflns_number 7708
_diffrn_reflns_theta_full 27.50
_diffrn_reflns_theta_max 27.50
_diffrn_reflns_theta_min 2.49
_exptl_absorpt_coefficient_mu 1.889
_exptl_absorpt_correction_T_max 0.7037
_exptl_absorpt_correction_T_min 0.6495
_exptl_absorpt_correction_type multi-scan
_exptl_absorpt_process_details SADABS
_exptl_crystal_colour yellow
_exptl_crystal_density_diffrn 1.654
_exptl_crystal_density_method 'not measured'
_exptl_crystal_description block-like
_exptl_crystal_F_000 1152
_exptl_crystal_size_max 0.25
_exptl_crystal_size_mid 0.20
_exptl_crystal_size_min 0.20
_refine_diff_density_max 0.350
_refine_diff_density_min -0.300
_refine_diff_density_rms 0.055
_refine_ls_abs_structure_details 'Flack H D (1983), Acta Cryst. A39, 876-881'
_refine_ls_abs_structure_Flack 0.018(9)
_refine_ls_extinction_method none
_refine_ls_goodness_of_fit_ref 1.013
_refine_ls_hydrogen_treatment constr
_refine_ls_matrix_type full
_refine_ls_number_parameters 307
_refine_ls_number_reflns 4593
_refine_ls_number_restraints 2
_refine_ls_restrained_S_all 1.013
_refine_ls_R_factor_all 0.0270
_refine_ls_R_factor_gt 0.0259
_refine_ls_shift/su_max 0.001
_refine_ls_shift/su_mean 0.000
_refine_ls_structure_factor_coef Fsqd
_refine_ls_weighting_details 'calc w=1/[\s^2^(Fo^2^)+(0.0266P)^2^+0.0000P] where P=(Fo^2^+2Fc^2^)/3'
_refine_ls_weighting_scheme calc
_refine_ls_wR_factor_gt 0.0616
_refine_ls_wR_factor_ref 0.0620
_reflns_number_gt 4421
_reflns_number_total 4593
_reflns_threshold_expression >2sigma(I)
_cod_data_source_file cg050453lsi20050902_093919.cif
_cod_data_source_block compound_2
_cod_original_sg_symbol_H-M Cc
_cod_database_code 4504680

loop_
_symmetry_equiv_pos_as_xyz
'x, y, z'
'x, -y, z+1/2'
'x+1/2, y+1/2, z'
'x+1/2, -y+1/2, z+1/2'

loop_
_atom_site_label
_atom_site_type_symbol
_atom_site_fract_x
_atom_site_fract_y
_atom_site_fract_z
_atom_site_U_iso_or_equiv
_atom_site_adp_type
_atom_site_occupancy
_atom_site_symmetry_multiplicity
_atom_site_calc_flag
_atom_site_refinement_flags
_atom_site_disorder_assembly
_atom_site_disorder_group
Cu1 Cu -0.38354(3) -0.054612(11) -0.73392(3) 0.02542(8) Uani 1 1 d . . .
Cu2 Cu -0.19921(3) -0.142717(12) -0.86636(3) 0.03049(9) Uani 1 1 d . . .
N1 N -0.4049(2) -0.13435(8) -0.7317(2) 0.0257(4) Uani 1 1 d . . .
N2 N -0.2583(2) -0.15501(9) -0.6894(2) 0.0274(5) Uani 1 1 d . . .
N3 N -0.4185(2) -0.22175(9) -0.6815(2) 0.0299(5) Uani 1 1 d . . .
N4 N -0.9765(2) -0.15555(9) -0.8233(2) 0.0309(5) Uani 1 1 d . . .
N5 N 0.1237(2) -0.30724(9) -0.4882(2) 0.0297(5) Uani 1 1 d . . .
N6 N -0.3651(2) -0.03613(9) -0.9072(2) 0.0260(5) Uani 1 1 d . A .
N7 N -0.2733(3) -0.06783(8) -0.9514(2) 0.0252(5) Uani 1 1 d . A .
N8 N -0.3344(3) 0.00749(9) -1.0766(2) 0.0270(5) Uani 1 1 d . . .
N10 N 0.0376(5) -0.09488(14) -1.2448(4) 0.0700(10) Uani 1 1 d . . .
C1 C -0.4953(3) -0.17490(10) -0.7271(2) 0.0260(5) Uani 1 1 d . . .
C2 C -0.6603(3) -0.16843(10) -0.7633(3) 0.0273(5) Uani 1 1 d . . .
C3 C -0.7556(3) -0.21249(11) -0.7718(3) 0.0399(7) Uani 1 1 d . . .
H3A H -0.7154 -0.2473 -0.7571 0.048 Uiso 1 1 calc R . .
C4 C -0.9092(3) -0.20405(12) -0.8021(3) 0.0419(7) Uani 1 1 d . . .
H4A H -0.9707 -0.2341 -0.8084 0.050 Uiso 1 1 calc R . .
C5 C -0.8840(3) -0.11350(11) -0.8133(3) 0.0362(6) Uani 1 1 d . . .
H5A H -0.9268 -0.0791 -0.8262 0.043 Uiso 1 1 calc R . .
C6 C -0.7302(3) -0.11813(11) -0.7853(3) 0.0366(7) Uani 1 1 d . . .
H6A H -0.6720 -0.0873 -0.7809 0.044 Uiso 1 1 calc R . .
C7 C -0.2724(3) -0.20660(11) -0.6577(3) 0.0280(5) Uani 1 1 d . . .
C8 C -0.1374(3) -0.24171(10) -0.6000(3) 0.0278(5) Uani 1 1 d . . .
C9 C -0.1481(3) -0.29771(11) -0.6123(3) 0.0341(6) Uani 1 1 d . . .
H9A H -0.2429 -0.3142 -0.6587 0.041 Uiso 1 1 calc R . .
C10 C -0.0166(3) -0.32824(12) -0.5550(3) 0.0373(7) Uani 1 1 d . . .
H10A H -0.0256 -0.3656 -0.5631 0.045 Uiso 1 1 calc R . .
C11 C 0.1333(3) -0.25347(11) -0.4766(3) 0.0333(6) Uani 1 1 d . . .
H11A H 0.2296 -0.2380 -0.4303 0.040 Uiso 1 1 calc R . .
C12 C 0.0072(3) -0.21981(11) -0.5298(3) 0.0337(6) Uani 1 1 d . . .
H12A H 0.0193 -0.1826 -0.5186 0.040 Uiso 1 1 calc R . .
C13 C -0.3980(3) 0.00738(11) -0.9832(3) 0.0276(5) Uani 1 1 d . . .
C19 C -0.2576(3) -0.04039(10) -1.0520(3) 0.0247(5) Uani 1 1 d . . .
C20 C -0.1601(3) -0.05924(11) -1.1219(3) 0.0300(6) Uani 1 1 d . A .
C21 C -0.0725(4) -0.02248(14) -1.1627(4) 0.0509(9) Uani 1 1 d . . .
H21A H -0.0777 0.0145 -1.1499 0.061 Uiso 1 1 calc R A .
C22 C 0.0219(6) -0.04365(18) -1.2225(5) 0.0746(13) Uani 1 1 d . A .
H22A H 0.0794 -0.0192 -1.2494 0.089 Uiso 1 1 calc R . .
C23 C -0.0447(4) -0.12933(14) -1.2053(4) 0.0493(8) Uani 1 1 d . A .
H23A H -0.0352 -0.1660 -1.2188 0.059 Uiso 1 1 calc R . .
C24 C -0.14440(18) -0.11329(6) -1.14469(13) 0.0360(6) Uani 1 1 d . . .
H24A H -0.2003 -0.1390 -1.1196 0.043 Uiso 1 1 calc R A .
C14 C -0.50472(18) 0.04863(6) -0.96746(13) 0.0253(7) Uani 0.50 1 d PR A 1
C15 C -0.45243(18) 0.10157(6) -0.95649(13) 0.0300(8) Uani 0.50 1 d PR A 1
H15A H -0.3576 0.1096 -0.9662 0.036 Uiso 0.50 1 d PR B 1
C16 C -0.53745(18) 0.14295(6) -0.93150(13) 0.0433(14) Uani 0.50 1 d PR A 1
H16A H -0.5013 0.1795 -0.9239 0.052 Uiso 0.50 1 d PR C 1
N9 N -0.67477(18) 0.13138(6) -0.91746(13) 0.0583(17) Uani 0.50 1 d PR A 1
C17 C -0.72706(18) 0.07845(6) -0.92843(13) 0.0533(19) Uani 0.50 1 d PR A 1
H17A H -0.8219 0.0705 -0.9187 0.064 Uiso 0.50 1 d PR D 1
C18 C -0.64204(18) 0.03707(6) -0.95343(13) 0.0371(12) Uani 0.50 1 d PR A 1
H18A H -0.6782 0.0005 -0.9610 0.045 Uiso 0.50 1 d PR E 1
C14' C -0.47044(18) 0.05661(6) -0.95119(13) 0.0253(7) Uani 0.50 1 d PR A 2
C15' C -0.41391(18) 0.10828(6) -0.95302(13) 0.0300(8) Uani 0.50 1 d PR A 2
H15B H -0.3245 0.1134 -0.9738 0.036 Uiso 0.50 1 d PR F 2
C16' C -0.48683(18) 0.15261(6) -0.92477(13) 0.0433(14) Uani 0.50 1 d PR A 2
H16B H -0.4478 0.1883 -0.9260 0.052 Uiso 0.50 1 d PR G 2
N9' N -0.61627(18) 0.14526(6) -0.89469(13) 0.0583(17) Uani 0.50 1 d PR A 2
C17' C -0.67279(18) 0.09359(6) -0.89286(13) 0.0533(19) Uani 0.50 1 d PR A 2
H17B H -0.7622 0.0885 -0.8721 0.064 Uiso 0.50 1 d PR H 2
C18' C -0.59988(18) 0.04926(6) -0.92111(13) 0.0371(12) Uani 0.50 1 d PR A 2
H18B H -0.6389 0.0136 -0.9198 0.045 Uiso 0.50 1 d PR I 2

loop_
_atom_site_aniso_label
_atom_site_aniso_U_11
_atom_site_aniso_U_22
_atom_site_aniso_U_33
_atom_site_aniso_U_23
_atom_site_aniso_U_13
_atom_site_aniso_U_12
Cu1 0.02901(17) 0.02273(15) 0.02714(14) -0.00102(12) 0.01382(12) 0.00082(13)
Cu2 0.01992(15) 0.02685(17) 0.04469(18) 0.00241(14) 0.01262(13) 0.00097(13)
N1 0.0216(11) 0.0218(10) 0.0356(11) 0.0006(9) 0.0131(9) 0.0026(8)
N2 0.0207(11) 0.0241(11) 0.0384(12) 0.0057(9) 0.0127(9) 0.0032(8)
N3 0.0203(11) 0.0234(12) 0.0438(12) 0.0071(9) 0.0102(9) 0.0011(8)
N4 0.0199(11) 0.0298(12) 0.0412(12) -0.0023(9) 0.0100(9) 0.0008(9)
N5 0.0217(11) 0.0272(12) 0.0356(11) 0.0049(9) 0.0062(9) 0.0032(9)
N6 0.0311(12) 0.0240(12) 0.0278(10) 0.0023(9) 0.0166(9) 0.0056(9)
N7 0.0281(12) 0.0203(11) 0.0300(11) -0.0001(8) 0.0145(9) 0.0026(9)
N8 0.0325(12) 0.0247(11) 0.0287(10) 0.0063(9) 0.0172(9) 0.0093(9)
N10 0.077(2) 0.059(2) 0.110(3) 0.0079(19) 0.075(2) 0.0170(18)
C1 0.0226(13) 0.0246(13) 0.0305(12) 0.0023(10) 0.0101(10) 0.0011(10)
C2 0.0209(13) 0.0262(14) 0.0340(13) 0.0005(10) 0.0101(10) 0.0011(10)
C3 0.0242(15) 0.0227(14) 0.074(2) -0.0013(14) 0.0199(14) 0.0034(10)
C4 0.0290(16) 0.0273(16) 0.069(2) -0.0017(14) 0.0187(15) -0.0049(11)
C5 0.0243(14) 0.0232(15) 0.0551(17) 0.0008(12) 0.0091(12) 0.0042(11)
C6 0.0229(14) 0.0240(15) 0.0572(17) 0.0021(12) 0.0096(12) -0.0003(11)
C7 0.0219(13) 0.0254(14) 0.0360(13) 0.0003(10) 0.0106(11) 0.0016(10)
C8 0.0220(13) 0.0272(14) 0.0340(13) 0.0031(10) 0.0106(11) 0.0029(10)
C9 0.0221(13) 0.0256(14) 0.0471(15) 0.0030(12) 0.0055(11) -0.0007(10)
C10 0.0286(15) 0.0233(14) 0.0537(17) 0.0007(12) 0.0095(13) 0.0033(11)
C11 0.0213(13) 0.0264(15) 0.0445(15) 0.0062(11) 0.0046(11) -0.0013(10)
C12 0.0283(14) 0.0211(14) 0.0474(15) 0.0043(11) 0.0103(12) -0.0005(10)
C13 0.0325(14) 0.0228(14) 0.0304(11) 0.0000(10) 0.0155(10) 0.0059(11)
C19 0.0265(14) 0.0209(12) 0.0279(11) 0.0003(9) 0.0119(10) 0.0037(10)
C20 0.0273(14) 0.0329(15) 0.0343(13) 0.0043(11) 0.0170(11) 0.0057(11)
C21 0.058(2) 0.0347(18) 0.080(2) 0.0111(16) 0.049(2) 0.0059(15)
C22 0.072(3) 0.068(3) 0.120(4) 0.016(3) 0.076(3) 0.009(2)
C23 0.053(2) 0.0416(18) 0.064(2) -0.0102(16) 0.0355(18) 0.0088(15)
C24 0.0363(16) 0.0342(16) 0.0441(15) 0.0015(12) 0.0227(13) 0.0042(12)
C14 0.0251(19) 0.0294(18) 0.0203(13) 0.0012(12) 0.0075(13) 0.0063(14)
C15 0.037(2) 0.0232(17) 0.0313(14) -0.0028(12) 0.0153(15) -0.0014(15)
C16 0.056(4) 0.028(2) 0.046(2) -0.0026(15) 0.021(2) 0.000(2)
N9 0.069(4) 0.058(3) 0.062(2) 0.003(2) 0.040(3) 0.025(3)
C17 0.050(4) 0.053(4) 0.074(4) 0.005(3) 0.043(4) 0.012(3)
C18 0.027(3) 0.039(2) 0.051(3) 0.002(2) 0.021(2) 0.002(2)
C14' 0.0251(19) 0.0294(18) 0.0203(13) 0.0012(12) 0.0075(13) 0.0063(14)
C15' 0.037(2) 0.0232(17) 0.0313(14) -0.0028(12) 0.0153(15) -0.0014(15)
C16' 0.056(4) 0.028(2) 0.046(2) -0.0026(15) 0.021(2) 0.000(2)
N9' 0.069(4) 0.058(3) 0.062(2) 0.003(2) 0.040(3) 0.025(3)
C17' 0.050(4) 0.053(4) 0.074(4) 0.005(3) 0.043(4) 0.012(3)
C18' 0.027(3) 0.039(2) 0.051(3) 0.002(2) 0.021(2) 0.002(2)

loop_
_atom_type_symbol
_atom_type_description
_atom_type_scat_dispersion_real
_atom_type_scat_dispersion_imag
_atom_type_scat_source
C C 0.0033 0.0016 'International Tables Vol C Tables 4.2.6.8 and 6.1.1.4'
H H 0.0000 0.0000 'International Tables Vol C Tables 4.2.6.8 and 6.1.1.4'
N N 0.0061 0.0033 'International Tables Vol C Tables 4.2.6.8 and 6.1.1.4'
Cu Cu 0.3201 1.2651 'International Tables Vol C Tables 4.2.6.8 and 6.1.1.4'

loop_
_geom_angle_atom_site_label_1
_geom_angle_atom_site_label_2
_geom_angle_atom_site_label_3
_geom_angle
_geom_angle_site_symmetry_1
_geom_angle_site_symmetry_3
N8 Cu1 N6 126.13(9) 2 .
N8 Cu1 N1 125.25(9) 2 .
N6 Cu1 N1 106.71(9) . .
N4 Cu2 N7 112.97(9) 1_655 .
N4 Cu2 N5 124.46(9) 1_655 4_444
N7 Cu2 N5 102.13(9) . 4_444
N4 Cu2 N2 112.30(9) 1_655 .
N7 Cu2 N2 110.36(8) . .
N5 Cu2 N2 92.51(9) 4_444 .
C1 N1 N2 106.4(2) . .
C1 N1 Cu1 145.10(18) . .
N2 N1 Cu1 106.32(15) . .
C7 N2 N1 104.6(2) . .
C7 N2 Cu2 115.70(18) . .
N1 N2 Cu2 103.11(15) . .
C7 N3 C1 101.1(2) . .
C5 N4 C4 115.8(2) . .
C5 N4 Cu2 119.36(18) . 1_455
C4 N4 Cu2 124.79(19) . 1_455
C11 N5 C10 117.0(2) . .
C11 N5 Cu2 121.84(17) . 4_545
C10 N5 Cu2 119.08(18) . 4_545
C13 N6 N7 106.5(2) . .
C13 N6 Cu1 133.07(18) . .
N7 N6 Cu1 118.94(15) . .
C19 N7 N6 105.56(19) . .
C19 N7 Cu2 133.70(18) . .
N6 N7 Cu2 120.69(16) . .
C13 N8 C19 102.2(2) . .
C13 N8 Cu1 127.88(17) . 2_554
C19 N8 Cu1 128.22(17) . 2_554
C22 N10 C23 116.3(3) . .
N1 C1 N3 113.6(2) . .
N1 C1 C2 122.7(2) . .
N3 C1 C2 123.7(2) . .
C6 C2 C3 116.2(2) . .
C6 C2 C1 122.1(2) . .
C3 C2 C1 121.7(2) . .
C4 C3 C2 119.4(3) . .
N4 C4 C3 124.4(3) . .
N4 C5 C6 123.8(3) . .
C5 C6 C2 120.4(3) . .
N2 C7 N3 114.3(2) . .
N2 C7 C8 121.1(2) . .
N3 C7 C8 124.6(2) . .
C12 C8 C9 117.5(2) . .
C12 C8 C7 120.3(2) . .
C9 C8 C7 122.2(2) . .
C10 C9 C8 119.1(2) . .
N5 C10 C9 123.7(3) . .
N5 C11 C12 123.2(2) . .
C11 C12 C8 119.6(2) . .
N6 C13 N8 113.1(2) . .
N6 C13 C14 120.1(2) . .
N8 C13 C14 126.7(2) . .
N6 C13 C14' 123.1(2) . .
N8 C13 C14' 122.7(2) . .
C14 C13 C14' 13.8 . .
N7 C19 N8 112.6(2) . .
N7 C19 C20 122.6(2) . .
N8 C19 C20 124.8(2) . .
C24 C20 C21 117.2(2) . .
C24 C20 C19 122.0(2) . .
C21 C20 C19 120.7(3) . .
C22 C21 C20 117.2(3) . .
N10 C22 C21 126.1(4) . .
N10 C23 C24 123.3(3) . .
C20 C24 C23 119.9(2) . .
C18 C14 C15 120.0 . .
C18 C14 C13 124.71(13) . .
C15 C14 C13 115.11(13) . .
C16 C15 C14 120.0 . .
C15 C16 N9 120.0 . .
C17 N9 C16 120.0 . .
N9 C17 C18 120.0 . .
C14 C18 C17 120.0 . .
C15' C14' C18' 120.0 . .
C15' C14' C13 122.30(13) . .
C18' C14' C13 117.69(13) . .
C14' C15' C16' 120.0 . .
N9' C16' C15' 120.0 . .
C17' N9' C16' 120.0 . .
N9' C17' C18' 120.0 . .
C14' C18' C17' 120.0 . .

loop_
_geom_bond_atom_site_label_1
_geom_bond_atom_site_label_2
_geom_bond_distance
_geom_bond_site_symmetry_2
Cu1 N8 1.947(2) 2
Cu1 N6 1.978(2) .
Cu1 N1 1.987(2) .
Cu2 N4 1.991(2) 1_655
Cu2 N7 2.064(2) .
Cu2 N5 2.078(2) 4_444
Cu2 N2 2.190(2) .
N1 C1 1.331(3) .
N1 N2 1.374(3) .
N2 C7 1.342(3) .
N3 C7 1.352(3) .
N3 C1 1.354(3) .
N4 C5 1.336(4) .
N4 C4 1.336(4) .
N4 Cu2 1.991(2) 1_455
N5 C11 1.338(3) .
N5 C10 1.338(3) .
N5 Cu2 2.078(2) 4_545
N6 C13 1.312(3) .
N6 N7 1.382(3) .
N7 C19 1.327(3) .
N8 C13 1.350(3) .
N8 C19 1.361(3) .
N8 Cu1 1.947(2) 2_554
N10 C22 1.310(5) .
N10 C23 1.329(5) .
C1 C2 1.458(3) .
C2 C6 1.387(4) .
C2 C3 1.394(4) .
C3 C4 1.370(4) .
C5 C6 1.366(4) .
C7 C8 1.464(3) .
C8 C12 1.384(4) .
C8 C9 1.394(4) .
C9 C10 1.375(4) .
C11 C12 1.379(4) .
C13 C14 1.489(3) .
C13 C14' 1.501(3) .
C19 C20 1.469(4) .
C20 C24 1.379(3) .
C20 C21 1.408(4) .
C21 C22 1.385(5) .
C23 C24 1.391(3) .
C14 C18 1.3900 .
C14 C15 1.3901 .
C15 C16 1.3900 .
C16 N9 1.3901 .
N9 C17 1.3898 .
C17 C18 1.3901 .
C14' C15' 1.3898 .
C14' C18' 1.3900 .
C15' C16' 1.3901 .
C16' N9' 1.3900 .
N9' C17' 1.3898 .
C17' C18' 1.3900 .
